data_4513170
loop_
_publ_author_name
'Thangavelu, Sonia G.'
'Butcher, Ray J.'
'Cahill, Christopher L.'

_publ_section_title
;
 Role of N-Donor Sterics on the Coordination Environment and
 Dimensionality of Uranyl Thiophenedicarboxylate Coordination Polymers
;
_journal_issue 7
_journal_name_full 'Crystal Growth &amp; Design'
_journal_page_first 3481
_journal_paper_doi 10.1021/acs.cgd.5b00549
_journal_volume 15
_journal_year 2015
_chemical_formula_moiety 'C36 H12 Na4 O40 S6 U4'
_chemical_formula_sum 'C36 H12 Na4 O40 S6 U4'
_chemical_formula_weight 2320.90
_space_group_crystal_system monoclinic
_space_group_IT_number 14
_space_group_name_Hall '-P 2yn'
_space_group_name_H-M_alt 'P 1 21/n 1'
_symmetry_cell_setting monoclinic
_symmetry_Int_Tables_number 14
_symmetry_space_group_name_Hall '-P 2yn'
_symmetry_space_group_name_H-M 'P 1 21/n 1'
_atom_sites_solution_hydrogens geom
_audit_creation_method SHELXL-2013
_cell_angle_alpha 90
_cell_angle_beta 90.758(2)
_cell_angle_gamma 90
_cell_formula_units_Z 4
_cell_length_a 18.5640(17)
_cell_length_b 10.2788(9)
_cell_length_c 31.583(3)
_cell_measurement_reflns_used 9829
_cell_measurement_temperature 100(2)
_cell_measurement_theta_max 29.139
_cell_measurement_theta_min 2.212
_cell_volume 6026.0(10)
_computing_cell_refinement 'SAINT, Bruker-AXS'
_computing_data_collection 'APEX, Bruker-AXS'
_computing_data_reduction 'SHELXS-2013 (Sheldrick, 2013)'
_computing_molecular_graphics 'SHELXL-2013 (Sheldrick, 2013)'
_computing_publication_material 'WINGX (Farrugia, 2013)'
_computing_structure_refinement 'SHELXL-2013 (Sheldrick, 2013)'
_computing_structure_solution 'SHELXL-2013 (Sheldrick, 2013)'
_diffrn_ambient_temperature 100(2)
_diffrn_measured_fraction_theta_full 0.998
_diffrn_measured_fraction_theta_max 0.947
_diffrn_measurement_device_type 'Bruker APEX CCD'
_diffrn_measurement_method 'omega and phi scans'
_diffrn_radiation_type MoK\a
_diffrn_radiation_wavelength 0.71073
_diffrn_reflns_av_R_equivalents 0.0918
_diffrn_reflns_av_unetI/netI 0.0651
_diffrn_reflns_Laue_measured_fraction_full 0.998
_diffrn_reflns_Laue_measured_fraction_max 0.947
_diffrn_reflns_limit_h_max 26
_diffrn_reflns_limit_h_min -26
_diffrn_reflns_limit_k_max 10
_diffrn_reflns_limit_k_min -14
_diffrn_reflns_limit_l_max 44
_diffrn_reflns_limit_l_min -44
_diffrn_reflns_number 113085
_diffrn_reflns_point_group_measured_fraction_full 0.998
_diffrn_reflns_point_group_measured_fraction_max 0.947
_diffrn_reflns_theta_full 25.500
_diffrn_reflns_theta_max 30.414
_diffrn_reflns_theta_min 2.194
_diffrn_source 'fine-focus sealed tube'
_diffrn_source_type 'Bruker APEX CCD'
_exptl_absorpt_coefficient_mu 11.057
_exptl_absorpt_correction_T_max 0.7461
_exptl_absorpt_correction_T_min 0.4405
_exptl_absorpt_correction_type multi-scan
_exptl_absorpt_process_details 'SADABS (G. Sheldrick, 1999)'
_exptl_crystal_colour yellow
_exptl_crystal_density_diffrn 2.558
_exptl_crystal_density_meas ?
_exptl_crystal_description block
_exptl_crystal_F_000 4224
_exptl_crystal_size_max 0.152
_exptl_crystal_size_mid 0.150
_exptl_crystal_size_min 0.142
_refine_diff_density_max 4.621
_refine_diff_density_min -2.488
_refine_diff_density_rms 0.269
_refine_ls_extinction_method none
_refine_ls_goodness_of_fit_ref 1.040
_refine_ls_hydrogen_treatment constr
_refine_ls_matrix_type full
_refine_ls_number_parameters 815
_refine_ls_number_reflns 17295
_refine_ls_number_restraints 18
_refine_ls_restrained_S_all 1.040
_refine_ls_R_factor_all 0.0915
_refine_ls_R_factor_gt 0.0628
_refine_ls_shift/su_max 0.002
_refine_ls_shift/su_mean 0.000
_refine_ls_structure_factor_coef Fsqd
_refine_ls_weighting_details 'w=1/[\s^2^(Fo^2^)+(0.1002P)^2^+22.0183P] where P=(Fo^2^+2Fc^2^)/3'
_refine_ls_weighting_scheme calc
_refine_ls_wR_factor_gt 0.1691
_refine_ls_wR_factor_ref 0.1870
_reflns_Friedel_coverage 0.000
_reflns_number_gt 11978
_reflns_number_total 17295
_reflns_threshold_expression 'I > 2\s(I)'
_cod_data_source_file cg5b00549_si_002.cif
_cod_data_source_block compound1
_cod_depositor_comments
;
The following automatic conversions were performed:

'_exptl_crystal_density_meas' value 'not measured' was changed to '?'
- the value is perceived as not measured.

Automatic conversion script
Id: cif_fix_values 3271 2015-04-21 07:52:19Z andrius 

 Adding full bibliography for 4513170--4513176.cif.
;
_cod_original_cell_volume 6025.9(9)
_cod_original_sg_symbol_H-M 'P 21/n'
_cod_database_code 4513170
_shelx_space_group_comment
;
The symmetry employed for this shelxl refinement is uniquely defined
by the following loop, which should always be used as a source of
symmetry information in preference to the above space-group names.
They are only intended as comments.
;
_shelx_estimated_absorpt_t_min 0.284
_shelx_estimated_absorpt_t_max 0.303
_shelxl_version_number 2013-4

loop_
_space_group_symop_operation_xyz
'x, y, z'
'-x+1/2, y+1/2, -z+1/2'
'-x, -y, -z'
'x-1/2, -y-1/2, z-1/2'

loop_
_atom_site_label
_atom_site_type_symbol
_atom_site_fract_x
_atom_site_fract_y
_atom_site_fract_z
_atom_site_U_iso_or_equiv
_atom_site_adp_type
_atom_site_occupancy
_atom_site_site_symmetry_order
_atom_site_calc_flag
_atom_site_refinement_flags_posn
_atom_site_refinement_flags_adp
_atom_site_refinement_flags_occupancy
_atom_site_disorder_assembly
_atom_site_disorder_group
U1 U 0.30716(2) 0.87727(4) 0.46044(2) 0.03565(10) Uani 1 1 d . . . . .
U2 U 0.30594(2) 0.62993(4) 0.79059(2) 0.03516(10) Uani 1 1 d . . . . .
U3 U 0.66828(2) 0.41540(4) 0.69077(2) 0.04113(11) Uani 1 1 d . . . . .
U4 U 1.16549(2) 0.39254(4) 0.51869(2) 0.04506(11) Uani 1 1 d . . . . .
Na1 Na 0.7075(2) 0.5223(4) 0.57203(12) 0.0452(9) Uani 1 1 d . . . . .
Na2 Na 0.6273(2) 0.0404(4) 0.66043(12) 0.0476(9) Uani 1 1 d . . . . .
Na3 Na 0.4465(2) 0.5343(4) 0.70625(14) 0.0528(11) Uani 1 1 d . . . . .
S1 S 0.55693(13) 0.8974(3) 0.37426(7) 0.0400(5) Uani 1 1 d . . . . .
S2 S 0.05852(13) 0.9098(3) 0.37458(8) 0.0414(5) Uani 1 1 d . . . . .
S3 S 0.30889(13) 0.7515(3) 0.62570(7) 0.0401(5) Uani 1 1 d . . . . .
S5 S 0.91255(14) 0.4123(3) 0.59977(8) 0.0411(5) Uani 1 1 d . . . . .
S4 S 0.67543(14) 0.2625(3) 0.85394(8) 0.0446(6) Uani 1 1 d . . . . .
S6 S 0.41122(15) 0.4602(3) 0.60588(9) 0.0513(6) Uani 1 1 d . . . . .
O1 O 0.3045(4) 0.7059(7) 0.4501(2) 0.0399(15) Uani 1 1 d . . . . .
O2 O 0.3087(4) 1.0484(7) 0.4702(2) 0.0482(17) Uani 1 1 d . . . . .
O3 O 0.4379(4) 0.8735(7) 0.4759(2) 0.0426(16) Uani 1 1 d . . . . .
O4 O 0.4078(4) 0.8996(7) 0.4095(2) 0.0402(15) Uani 1 1 d . . . . .
O5 O 0.7684(4) 0.8868(7) 0.3653(2) 0.0410(15) Uani 1 1 d . . . . .
O6 O 0.6813(4) 0.8740(7) 0.3166(2) 0.0379(14) Uani 1 1 d . . . . .
O7 O 0.2681(4) 0.9227(7) 0.3865(2) 0.0402(15) Uani 1 1 d . . . . .
O8 O 0.1837(4) 0.8991(9) 0.4335(2) 0.054(2) Uani 1 1 d . . . . .
O9 O -0.0640(4) 0.8760(7) 0.2730(2) 0.0442(16) Uani 1 1 d . . . . .
O10 O -0.0907(3) 0.8947(7) 0.3401(2) 0.0436(16) Uani 1 1 d . . . . .
O11 O 0.2190(4) 0.8509(8) 0.5168(2) 0.0478(18) Uani 1 1 d . . . . .
O12 O 0.3313(4) 0.8210(7) 0.5345(2) 0.0425(15) Uani 1 1 d . . . . .
O13 O 0.3316(4) 0.6486(7) 0.7144(2) 0.0430(16) Uani 1 1 d . . . . .
O14 O 0.2178(4) 0.6561(7) 0.7330(2) 0.0395(14) Uani 1 1 d . . . . .
O15 O 0.3121(4) 0.8028(7) 0.7949(2) 0.0412(15) Uani 1 1 d . . . . .
O16 O 0.3018(4) 0.4580(7) 0.7852(2) 0.0434(16) Uani 1 1 d . . . . .
O17 O 0.6704(4) 0.2447(8) 0.6781(3) 0.0541(19) Uani 1 1 d . . . . .
O18 O 0.6669(4) 0.5844(7) 0.7025(2) 0.0487(17) Uani 1 1 d . . . . .
O19 O 0.6970(4) 0.3551(7) 0.7644(2) 0.0447(16) Uani 1 1 d . . . . .
O20 O 0.5821(4) 0.3604(8) 0.7459(2) 0.0490(18) Uani 1 1 d . . . . .
O21 O 0.6951(4) 0.1574(8) 0.9431(2) 0.0497(18) Uani 1 1 d . . . . .
O22 O 0.5833(4) 0.1969(8) 0.9631(2) 0.0536(19) Uani 1 1 d . . . . .
O23 O 0.7980(4) 0.4202(7) 0.7028(2) 0.0438(16) Uani 1 1 d . . . . .
O24 O 0.7634(4) 0.4423(7) 0.6367(2) 0.0417(15) Uani 1 1 d . . . . .
O25 O 1.1219(4) 0.4340(9) 0.5894(2) 0.053(2) Uani 1 1 d . . . . .
O26 O 1.0409(4) 0.3668(8) 0.5435(2) 0.0521(19) Uani 1 1 d . . . . .
O27 O 0.5391(4) 0.4367(8) 0.6673(2) 0.0459(17) Uani 1 1 d . . . . .
O28 O 0.6222(4) 0.4528(8) 0.6190(2) 0.0495(18) Uani 1 1 d . . . . .
O29 O 0.2631(4) 0.4569(9) 0.5675(2) 0.055(2) Uani 1 1 d . . . . .
O30 O 0.2933(4) 0.4302(9) 0.5013(2) 0.055(2) Uani 1 1 d . . . . .
O31 O 1.1839(4) 0.2274(8) 0.5322(3) 0.055(2) Uani 1 1 d . . . . .
O32 O 1.1468(5) 0.5555(8) 0.5038(2) 0.057(2) Uani 1 1 d . . . . .
O1W O 0.6412(6) 0.7235(10) 0.5761(3) 0.082(3) Uani 1 1 d . . . . .
O2WA O 0.6218(7) -0.1814(13) 0.6566(4) 0.065(3) Uani 0.658(14) 1 d . U P A 1
O2WB O 0.5587(15) -0.156(3) 0.6261(9) 0.065(3) Uani 0.342(14) 1 d . U P A 2
O3W O 0.5429(4) 0.0910(7) 0.7160(2) 0.0478(17) Uani 1 1 d . . . . .
O4W O 0.3962(4) 0.3336(8) 0.7250(3) 0.056(2) Uani 1 1 d . . . . .
O5W O 0.4789(6) 0.7318(11) 0.6764(4) 0.094(3) Uani 1 1 d . U . . .
Na4 Na 0.5897(4) 1.0574(9) 0.2726(3) 0.111(2) Uani 1 1 d . . . . .
O6W O 0.4913(5) 0.7748(10) 0.5565(3) 0.072(2) Uani 1 1 d . . . . .
O7W O 1.0994(5) 0.0396(11) 0.5727(3) 0.077(3) Uani 1 1 d . . . . .
O8W O 1.0353(7) 0.1523(13) 0.5152(4) 0.102(4) Uani 1 1 d . . . . .
C1 C 0.4561(6) 0.8893(11) 0.4374(3) 0.043(2) Uani 1 1 d . . . . .
C2 C 0.5327(5) 0.8912(11) 0.4260(3) 0.041(2) Uani 1 1 d . . . . .
C3 C 0.5898(5) 0.8829(11) 0.4533(3) 0.044(2) Uani 1 1 d . . . . .
H8 H 0.5855 0.8762 0.4832 0.052 Uiso 1 1 calc R U . . .
C4 C 0.6573(5) 0.8853(11) 0.4317(3) 0.045(2) Uani 1 1 d . . . . .
H9 H 0.7033 0.8845 0.4452 0.054 Uiso 1 1 calc R U . . .
C5 C 0.6464(5) 0.8891(10) 0.3888(3) 0.041(2) Uani 1 1 d . . . . .
C6 C 0.7008(6) 0.8851(9) 0.3560(3) 0.039(2) Uani 1 1 d . . . . .
C7 C 0.2021(6) 0.9099(11) 0.3940(3) 0.045(2) Uani 1 1 d . . . . .
C8 C 0.1470(5) 0.9029(10) 0.3613(3) 0.044(2) Uani 1 1 d . . . . .
C9 C 0.1560(6) 0.8823(10) 0.3183(3) 0.043(2) Uani 1 1 d . . . . .
H3 H 0.2018 0.8761 0.3053 0.051 Uiso 1 1 calc R U . . .
C10 C 0.0918(5) 0.8718(10) 0.2965(3) 0.041(2) Uani 1 1 d . . . . .
H2 H 0.0880 0.8574 0.2669 0.049 Uiso 1 1 calc R U . . .
C11 C 0.0332(5) 0.8846(9) 0.3229(3) 0.039(2) Uani 1 1 d . . . . .
C12 C -0.0438(6) 0.8856(10) 0.3113(3) 0.043(2) Uani 1 1 d . . . . .
C13 C 0.2659(5) 0.8192(11) 0.5443(3) 0.043(2) Uani 1 1 d . . . . .
C14 C 0.2450(5) 0.7780(10) 0.5877(3) 0.040(2) Uani 1 1 d . . . . .
C15 C 0.1769(5) 0.7518(12) 0.6007(3) 0.048(2) Uani 1 1 d . . . . .
H13 H 0.1347 0.7610 0.5836 0.057 Uiso 1 1 calc R U . . .
C16 C 0.1778(6) 0.7087(11) 0.6435(3) 0.047(2) Uani 1 1 d . . . . .
H14 H 0.1357 0.6848 0.6585 0.057 Uiso 1 1 calc R U . . .
C17 C 0.2452(5) 0.7053(10) 0.6606(3) 0.039(2) Uani 1 1 d . . . . .
C18 C 0.2653(6) 0.6668(10) 0.7041(3) 0.041(2) Uani 1 1 d . . . . .
C19 C 0.6310(6) 0.3387(10) 0.7737(3) 0.043(2) Uani 1 1 d . . . . .
C20 C 0.6110(5) 0.2965(10) 0.8156(3) 0.041(2) Uani 1 1 d . . . . .
C21 C 0.5415(6) 0.2825(10) 0.8326(3) 0.044(2) Uani 1 1 d . . . . .
H27 H 0.4985 0.2939 0.8164 0.053 Uiso 1 1 calc R U . . .
C22 C 0.5422(6) 0.2505(10) 0.8750(3) 0.044(2) Uani 1 1 d . . . . .
H26 H 0.4999 0.2410 0.8913 0.052 Uiso 1 1 calc R U . . .
C23 C 0.6104(6) 0.2340(10) 0.8911(3) 0.043(2) Uani 1 1 d . . . . .
C24 C 0.6300(6) 0.1941(10) 0.9344(4) 0.049(2) Uani 1 1 d . . . . .
C25 C 0.8135(6) 0.4331(10) 0.6649(3) 0.043(2) Uani 1 1 d . . . . .
C26 C 0.8898(5) 0.4332(10) 0.6520(3) 0.040(2) Uani 1 1 d . . . . .
C27 C 0.9493(5) 0.4469(11) 0.6780(3) 0.044(2) Uani 1 1 d . . . . .
H20 H 0.9469 0.4577 0.7078 0.053 Uiso 1 1 calc R U . . .
C28 C 1.0143(5) 0.4431(10) 0.6553(3) 0.042(2) Uani 1 1 d . . . . .
H21 H 1.0606 0.4535 0.6681 0.050 Uiso 1 1 calc R U . . .
C29 C 1.0033(5) 0.4229(9) 0.6134(3) 0.0374(19) Uani 1 1 d . . . . .
C30 C 1.0585(6) 0.4061(11) 0.5799(3) 0.045(2) Uani 1 1 d . . . . .
C31 C 0.5561(5) 0.4465(11) 0.6286(3) 0.044(2) Uani 1 1 d . . . . .
C32 C 0.5023(6) 0.4446(12) 0.5955(3) 0.051(3) Uani 1 1 d . . . . .
C33 C 0.5117(7) 0.4196(14) 0.5525(4) 0.061(3) Uani 1 1 d . . . . .
H32 H 0.5571 0.4060 0.5398 0.073 Uiso 1 1 calc R U . . .
C34 C 0.4459(7) 0.4168(12) 0.5304(4) 0.058(3) Uani 1 1 d . . . . .
H31 H 0.4421 0.3965 0.5011 0.070 Uiso 1 1 calc R U . . .
C35 C 0.3898(6) 0.4448(12) 0.5537(4) 0.052(3) Uani 1 1 d . . . . .
C36 C 0.3101(6) 0.4468(13) 0.5396(4) 0.054(3) Uani 1 1 d . . . . .

loop_
_atom_site_aniso_label
_atom_site_aniso_U_11
_atom_site_aniso_U_22
_atom_site_aniso_U_33
_atom_site_aniso_U_23
_atom_site_aniso_U_13
_atom_site_aniso_U_12
U1 0.03118(18) 0.0471(2) 0.02879(17) 0.00169(13) 0.00598(13) 0.00165(13)
U2 0.03095(18) 0.0443(2) 0.03032(17) 0.00177(13) 0.00625(13) 0.00057(13)
U3 0.0406(2) 0.0450(2) 0.03816(19) 0.00048(14) 0.01430(15) -0.00037(15)
U4 0.0450(2) 0.0558(2) 0.03472(19) 0.00340(15) 0.01260(16) 0.00298(16)
Na1 0.044(2) 0.051(2) 0.041(2) 0.0010(17) 0.0149(17) -0.0050(18)
Na2 0.051(2) 0.057(3) 0.0352(19) 0.0014(17) 0.0079(17) 0.0006(19)
Na3 0.054(3) 0.052(3) 0.052(2) -0.0018(19) 0.024(2) 0.001(2)
S1 0.0315(11) 0.0581(15) 0.0305(11) -0.0025(9) 0.0054(9) -0.0014(9)
S2 0.0329(12) 0.0518(15) 0.0396(12) 0.0058(10) 0.0043(10) 0.0003(10)
S3 0.0352(12) 0.0538(15) 0.0315(11) 0.0050(10) 0.0063(9) 0.0022(10)
S5 0.0405(13) 0.0456(14) 0.0375(12) -0.0029(10) 0.0075(10) -0.0033(10)
S4 0.0455(14) 0.0494(15) 0.0394(13) 0.0037(10) 0.0123(10) 0.0029(11)
S6 0.0458(14) 0.0647(18) 0.0437(14) 0.0028(12) 0.0117(11) 0.0056(12)
O1 0.039(4) 0.046(4) 0.035(3) 0.002(3) 0.003(3) -0.003(3)
O2 0.065(5) 0.044(4) 0.036(4) -0.009(3) 0.003(3) 0.006(3)
O3 0.031(3) 0.065(5) 0.032(3) 0.001(3) 0.007(3) 0.005(3)
O4 0.032(3) 0.061(4) 0.028(3) 0.004(3) 0.006(3) -0.003(3)
O5 0.036(4) 0.056(4) 0.032(3) 0.000(3) 0.009(3) 0.001(3)
O6 0.035(3) 0.051(4) 0.029(3) -0.004(3) 0.012(3) -0.003(3)
O7 0.039(4) 0.049(4) 0.033(3) 0.008(3) 0.002(3) 0.001(3)
O8 0.037(4) 0.085(6) 0.039(4) 0.010(4) 0.005(3) 0.008(4)
O9 0.031(3) 0.058(5) 0.044(4) -0.001(3) 0.006(3) 0.000(3)
O10 0.026(3) 0.067(5) 0.038(4) -0.007(3) 0.005(3) -0.001(3)
O11 0.035(4) 0.075(5) 0.034(3) 0.013(3) 0.009(3) 0.010(3)
O12 0.034(3) 0.056(4) 0.038(3) 0.007(3) 0.010(3) 0.002(3)
O13 0.037(4) 0.053(4) 0.040(4) 0.000(3) 0.008(3) 0.003(3)
O14 0.036(3) 0.044(4) 0.039(3) 0.005(3) 0.010(3) -0.001(3)
O15 0.043(4) 0.035(4) 0.046(4) 0.002(3) 0.008(3) 0.002(3)
O16 0.048(4) 0.037(4) 0.046(4) -0.009(3) 0.009(3) -0.001(3)
O17 0.058(5) 0.047(4) 0.058(5) -0.013(4) 0.024(4) 0.002(3)
O18 0.052(4) 0.043(4) 0.051(4) -0.001(3) 0.016(3) -0.003(3)
O19 0.047(4) 0.049(4) 0.038(4) 0.003(3) 0.020(3) 0.003(3)
O20 0.051(4) 0.056(5) 0.040(4) -0.003(3) 0.016(3) -0.010(3)
O21 0.054(4) 0.059(5) 0.036(4) 0.003(3) 0.012(3) 0.007(4)
O22 0.060(5) 0.058(5) 0.043(4) 0.005(3) 0.023(3) 0.008(4)
O23 0.041(4) 0.049(4) 0.041(4) -0.001(3) 0.011(3) 0.002(3)
O24 0.041(4) 0.049(4) 0.035(3) 0.000(3) 0.009(3) 0.002(3)
O25 0.038(4) 0.089(6) 0.033(4) 0.004(4) 0.011(3) 0.002(4)
O26 0.046(4) 0.069(5) 0.041(4) -0.003(3) 0.008(3) 0.005(4)
O27 0.041(4) 0.059(5) 0.038(4) 0.001(3) 0.012(3) 0.005(3)
O28 0.038(4) 0.066(5) 0.045(4) 0.000(3) 0.013(3) -0.002(3)
O29 0.038(4) 0.088(6) 0.038(4) -0.005(4) 0.010(3) 0.005(4)
O30 0.053(5) 0.074(6) 0.038(4) -0.007(4) 0.014(3) -0.014(4)
O31 0.052(4) 0.054(5) 0.061(5) 0.016(4) 0.009(4) 0.018(4)
O32 0.084(6) 0.044(4) 0.043(4) 0.006(3) -0.002(4) -0.005(4)
O1W 0.112(8) 0.070(6) 0.064(6) 0.007(5) 0.041(6) 0.000(6)
O2WA 0.072(7) 0.057(6) 0.067(7) -0.003(5) 0.037(5) -0.013(5)
O2WB 0.072(7) 0.057(6) 0.067(7) -0.003(5) 0.037(5) -0.013(5)
O3W 0.050(4) 0.051(4) 0.042(4) -0.002(3) 0.006(3) -0.006(3)
O4W 0.047(4) 0.068(5) 0.053(4) -0.009(4) 0.018(3) -0.010(4)
O5W 0.087(6) 0.075(6) 0.121(7) 0.014(5) 0.041(6) 0.010(5)
Na4 0.104(6) 0.128(7) 0.102(5) 0.007(5) 0.015(4) -0.007(5)
O6W 0.065(6) 0.068(6) 0.083(7) -0.003(5) -0.001(5) 0.006(4)
O7W 0.065(6) 0.106(8) 0.061(6) 0.013(5) 0.021(4) -0.001(5)
O8W 0.114(10) 0.112(10) 0.081(8) 0.014(7) 0.038(7) 0.010(7)
C1 0.036(5) 0.057(6) 0.035(5) 0.006(4) 0.008(4) 0.002(4)
C2 0.032(5) 0.064(7) 0.026(4) -0.002(4) 0.003(4) -0.004(4)
C3 0.038(5) 0.061(7) 0.033(5) 0.003(4) 0.014(4) 0.008(4)
C4 0.032(5) 0.062(7) 0.040(5) -0.007(4) 0.002(4) -0.003(4)
C5 0.032(5) 0.056(6) 0.034(5) -0.006(4) 0.005(4) -0.003(4)
C6 0.046(5) 0.038(5) 0.033(5) -0.004(4) 0.002(4) -0.002(4)
C7 0.048(6) 0.051(6) 0.038(5) 0.011(4) 0.006(4) 0.002(5)
C8 0.035(5) 0.048(6) 0.048(6) 0.005(4) 0.008(4) 0.002(4)
C9 0.036(5) 0.043(5) 0.049(6) 0.004(4) 0.008(4) 0.005(4)
C10 0.033(5) 0.043(5) 0.046(5) -0.002(4) 0.001(4) -0.001(4)
C11 0.035(5) 0.040(5) 0.041(5) 0.007(4) -0.001(4) -0.005(4)
C12 0.044(5) 0.039(5) 0.046(6) 0.005(4) 0.005(4) 0.001(4)
C13 0.042(5) 0.059(6) 0.028(4) 0.000(4) 0.015(4) 0.012(4)
C14 0.040(5) 0.054(6) 0.026(4) 0.004(4) 0.007(4) 0.004(4)
C15 0.035(5) 0.075(8) 0.033(5) 0.004(5) 0.003(4) -0.003(5)
C16 0.046(6) 0.060(7) 0.036(5) 0.008(4) 0.013(4) -0.006(5)
C17 0.041(5) 0.047(5) 0.030(4) 0.001(4) 0.013(4) -0.002(4)
C18 0.047(5) 0.043(5) 0.034(5) -0.002(4) 0.008(4) -0.004(4)
C19 0.061(6) 0.033(5) 0.033(5) -0.004(4) 0.005(4) 0.003(4)
C20 0.045(5) 0.046(5) 0.033(5) 0.001(4) 0.014(4) 0.004(4)
C21 0.044(5) 0.048(6) 0.040(5) 0.001(4) 0.014(4) 0.000(4)
C22 0.045(5) 0.050(6) 0.036(5) -0.001(4) 0.014(4) 0.001(4)
C23 0.047(5) 0.046(6) 0.036(5) 0.006(4) 0.020(4) 0.005(4)
C24 0.054(6) 0.040(6) 0.054(6) -0.001(4) 0.017(5) 0.010(5)
C25 0.043(5) 0.042(5) 0.042(5) -0.004(4) 0.007(4) -0.007(4)
C26 0.037(5) 0.045(5) 0.037(5) -0.005(4) 0.008(4) -0.006(4)
C27 0.038(5) 0.062(7) 0.031(5) 0.003(4) 0.008(4) -0.004(4)
C28 0.031(5) 0.050(6) 0.044(5) 0.004(4) 0.007(4) -0.003(4)
C29 0.040(5) 0.034(5) 0.038(5) 0.000(4) 0.011(4) 0.000(4)
C30 0.047(6) 0.049(6) 0.039(5) 0.005(4) 0.009(4) 0.008(4)
C31 0.036(5) 0.053(6) 0.045(5) 0.001(4) 0.013(4) 0.001(4)
C32 0.049(6) 0.063(7) 0.041(5) 0.007(5) 0.013(5) 0.011(5)
C33 0.050(7) 0.079(9) 0.053(7) -0.002(6) 0.016(5) 0.009(6)
C34 0.065(8) 0.058(7) 0.053(7) -0.003(5) 0.002(6) 0.006(6)
C35 0.046(6) 0.063(7) 0.046(6) 0.001(5) 0.018(5) -0.001(5)
C36 0.052(6) 0.067(8) 0.044(6) 0.002(5) 0.014(5) 0.011(5)

loop_
_atom_type_symbol
_atom_type_description
_atom_type_scat_dispersion_real
_atom_type_scat_dispersion_imag
_atom_type_scat_source
C C 0.0033 0.0016 'International Tables Vol C Tables 4.2.6.8 and 6.1.1.4'
H H 0.0000 0.0000 'International Tables Vol C Tables 4.2.6.8 and 6.1.1.4'
O O 0.0106 0.0060 'International Tables Vol C Tables 4.2.6.8 and 6.1.1.4'
Na Na 0.0362 0.0249 'International Tables Vol C Tables 4.2.6.8 and 6.1.1.4'
S S 0.1246 0.1234 'International Tables Vol C Tables 4.2.6.8 and 6.1.1.4'
U U -9.6767 9.6646 'International Tables Vol C Tables 4.2.6.8 and 6.1.1.4'

loop_
_geom_angle_atom_site_label_1
_geom_angle_atom_site_label_2
_geom_angle_atom_site_label_3
_geom_angle
_geom_angle_site_symmetry_1
_geom_angle_site_symmetry_3
O2 U1 O1 179.1(3) . .
O2 U1 O8 89.0(3) . .
O1 U1 O8 90.2(3) . .
O2 U1 O12 93.8(3) . .
O1 U1 O12 86.9(3) . .
O8 U1 O12 120.9(2) . .
O2 U1 O11 89.6(3) . .
O1 U1 O11 90.4(3) . .
O8 U1 O11 68.3(2) . .
O12 U1 O11 52.8(2) . .
O2 U1 O3 88.2(3) . .
O1 U1 O3 92.6(3) . .
O8 U1 O3 170.0(2) . .
O12 U1 O3 68.9(2) . .
O11 U1 O3 121.3(2) . .
O2 U1 O7 88.9(3) . .
O1 U1 O7 90.4(3) . .
O8 U1 O7 52.7(2) . .
O12 U1 O7 173.1(2) . .
O11 U1 O7 121.0(2) . .
O3 U1 O7 117.6(2) . .
O2 U1 O4 90.6(3) . .
O1 U1 O4 89.5(3) . .
O8 U1 O4 118.3(2) . .
O12 U1 O4 120.6(2) . .
O11 U1 O4 173.4(2) . .
O3 U1 O4 52.1(2) . .
O7 U1 O4 65.6(2) . .
O2 U1 C13 92.9(3) . .
O1 U1 C13 87.5(3) . .
O8 U1 C13 94.6(3) . .
O12 U1 C13 26.3(3) . .
O11 U1 C13 26.5(3) . .
O3 U1 C13 95.1(3) . .
O7 U1 C13 147.3(3) . .
O4 U1 C13 146.9(3) . .
O2 U1 C7 91.1(3) . .
O1 U1 C7 88.0(3) . .
O8 U1 C7 27.0(3) . .
O12 U1 C7 147.4(3) . .
O11 U1 C7 95.2(3) . .
O3 U1 C7 143.5(3) . .
O7 U1 C7 25.9(3) . .
O4 U1 C7 91.4(3) . .
C13 U1 C7 121.3(3) . .
O2 U1 C1 89.3(3) . .
O1 U1 C1 91.2(3) . .
O8 U1 C1 144.1(3) . .
O12 U1 C1 95.0(3) . .
O11 U1 C1 147.6(3) . .
O3 U1 C1 26.3(3) . .
O7 U1 C1 91.4(3) . .
O4 U1 C1 25.8(3) . .
C13 U1 C1 121.3(3) . .
C7 U1 C1 117.3(3) . .
O2 U1 Na2 87.3(2) . 3_666
O1 U1 Na2 92.3(2) . 3_666
O8 U1 Na2 86.90(18) . 3_666
O12 U1 Na2 152.17(17) . 3_666
O11 U1 Na2 155.05(17) . 3_666
O3 U1 Na2 83.39(17) . 3_666
O7 U1 Na2 34.23(17) . 3_666
O4 U1 Na2 31.55(17) . 3_666
C13 U1 Na2 178.5(2) . 3_666
C7 U1 Na2 60.2(2) . 3_666
C1 U1 Na2 57.2(2) . 3_666
O16 U2 O15 178.3(3) . .
O16 U2 O14 90.6(3) . .
O15 U2 O14 89.4(3) . .
O16 U2 O13 89.6(3) . .
O15 U2 O13 89.1(3) . .
O14 U2 O13 53.3(2) . .
O16 U2 O6 88.6(3) . 4_576
O15 U2 O6 92.9(3) . 4_576
O14 U2 O6 68.2(2) . 4_576
O13 U2 O6 121.3(2) . 4_576
O16 U2 O10 89.5(3) . 4_676
O15 U2 O10 90.3(3) . 4_676
O14 U2 O10 171.1(2) . 4_676
O13 U2 O10 117.8(2) . 4_676
O6 U2 O10 120.8(2) 4_576 4_676
O16 U2 O5 90.6(3) . 4_576
O15 U2 O5 90.9(3) . 4_576
O14 U2 O5 121.5(2) . 4_576
O13 U2 O5 174.8(2) . 4_576
O6 U2 O5 53.5(2) 4_576 4_576
O10 U2 O5 67.4(2) 4_676 4_576
O16 U2 O9 89.7(3) . 4_676
O15 U2 O9 88.9(3) . 4_676
O14 U2 O9 118.6(2) . 4_676
O13 U2 O9 65.4(2) . 4_676
O6 U2 O9 173.0(2) 4_576 4_676
O10 U2 O9 52.5(2) 4_676 4_676
O5 U2 O9 119.8(2) 4_576 4_676
O16 U2 C18 91.7(3) . .
O15 U2 C18 87.5(3) . .
O14 U2 C18 26.7(2) . .
O13 U2 C18 26.7(3) . .
O6 U2 C18 94.8(3) 4_576 .
O10 U2 C18 144.4(3) 4_676 .
O5 U2 C18 148.1(3) 4_576 .
O9 U2 C18 92.0(3) 4_676 .
O16 U2 C12 90.4(3) . 4_676
O15 U2 C12 88.7(3) . 4_676
O14 U2 C12 144.8(3) . 4_676
O13 U2 C12 91.6(3) . 4_676
O6 U2 C12 147.1(3) 4_576 4_676
O10 U2 C12 26.3(3) 4_676 4_676
O5 U2 C12 93.6(3) 4_576 4_676
O9 U2 C12 26.2(3) 4_676 4_676
C18 U2 C12 118.1(3) . 4_676
O16 U2 C6 89.2(3) . 4_576
O15 U2 C6 92.4(3) . 4_576
O14 U2 C6 95.0(3) . 4_576
O13 U2 C6 148.2(3) . 4_576
O6 U2 C6 26.8(3) 4_576 4_576
O10 U2 C6 94.0(3) 4_676 4_576
O5 U2 C6 26.6(3) 4_576 4_576
O9 U2 C6 146.4(3) 4_676 4_576
C18 U2 C6 121.6(3) . 4_576
C12 U2 C6 120.2(3) 4_676 4_576
O16 U2 Na3 73.2(2) . .
O15 U2 Na3 105.2(2) . .
O14 U2 Na3 88.08(17) . .
O13 U2 Na3 37.78(18) . .
O6 U2 Na3 150.10(18) 4_576 .
O10 U2 Na3 83.42(17) 4_676 .
O5 U2 Na3 146.83(18) 4_576 .
O9 U2 Na3 34.55(19) 4_676 .
C18 U2 Na3 63.1(2) . .
C12 U2 Na3 58.7(2) 4_676 .
C6 U2 Na3 162.2(2) 4_576 .
O18 U3 O17 179.0(3) . .
O18 U3 O23 87.9(3) . .
O17 U3 O23 91.7(3) . .
O18 U3 O28 92.0(3) . .
O17 U3 O28 87.4(3) . .
O23 U3 O28 118.3(2) . .
O18 U3 O20 93.8(3) . .
O17 U3 O20 87.1(3) . .
O23 U3 O20 123.3(3) . .
O28 U3 O20 118.2(3) . .
O18 U3 O19 93.0(3) . .
O17 U3 O19 87.7(3) . .
O23 U3 O19 69.9(2) . .
O28 U3 O19 170.5(2) . .
O20 U3 O19 53.4(3) . .
O18 U3 O24 92.7(3) . .
O17 U3 O24 86.4(3) . .
O23 U3 O24 52.8(2) . .
O28 U3 O24 65.7(2) . .
O20 U3 O24 172.3(2) . .
O19 U3 O24 122.0(2) . .
O18 U3 O27 87.7(3) . .
O17 U3 O27 92.5(3) . .
O23 U3 O27 169.7(2) . .
O28 U3 O27 52.5(2) . .
O20 U3 O27 66.4(3) . .
O19 U3 O27 119.7(2) . .
O24 U3 O27 118.1(2) . .
O18 U3 C25 90.8(3) . .
O17 U3 C25 88.5(3) . .
O23 U3 C25 25.9(3) . .
O28 U3 C25 92.6(3) . .
O20 U3 C25 148.7(3) . .
O19 U3 C25 95.4(3) . .
O24 U3 C25 26.9(3) . .
O27 U3 C25 144.9(3) . .
O18 U3 C19 94.3(3) . .
O17 U3 C19 86.6(3) . .
O23 U3 C19 96.6(3) . .
O28 U3 C19 144.7(3) . .
O20 U3 C19 26.7(3) . .
O19 U3 C19 26.7(3) . .
O24 U3 C19 148.3(3) . .
O27 U3 C19 93.1(3) . .
C25 U3 C19 122.0(3) . .
O18 U3 C31 91.3(3) . .
O17 U3 C31 88.5(4) . .
O23 U3 C31 144.5(3) . .
O28 U3 C31 26.2(2) . .
O20 U3 C31 92.1(3) . .
O19 U3 C31 145.5(3) . .
O24 U3 C31 91.9(2) . .
O27 U3 C31 26.3(2) . .
C25 U3 C31 118.8(3) . .
C19 U3 C31 118.8(3) . .
O18 U3 Na1 86.0(3) . .
O17 U3 Na1 93.1(3) . .
O23 U3 Na1 87.03(18) . .
O28 U3 Na1 31.69(17) . .
O20 U3 Na1 149.6(2) . .
O19 U3 Na1 156.92(18) . .
O24 U3 Na1 35.22(17) . .
O27 U3 Na1 83.31(17) . .
C25 U3 Na1 61.6(2) . .
C19 U3 Na1 176.3(2) . .
C31 U3 Na1 57.5(2) . .
O32 U4 O31 178.5(4) . .
O32 U4 O25 90.7(3) . .
O31 U4 O25 90.7(3) . .
O32 U4 O29 93.0(3) . 1_655
O31 U4 O29 88.2(4) . 1_655
O25 U4 O29 68.1(2) . 1_655
O32 U4 O26 90.2(4) . .
O31 U4 O26 90.0(3) . .
O25 U4 O26 53.1(3) . .
O29 U4 O26 121.2(2) 1_655 .
O32 U4 O30 88.8(4) . 1_655
O31 U4 O30 91.2(3) . 1_655
O25 U4 O30 120.7(3) . 1_655
O29 U4 O30 52.7(2) 1_655 1_655
O26 U4 O30 173.7(3) . 1_655
O32 U4 O22 92.6(3) . 4_665
O31 U4 O22 86.1(4) . 4_665
O25 U4 O22 120.4(2) . 4_665
O29 U4 O22 169.7(3) 1_655 4_665
O26 U4 O22 67.4(2) . 4_665
O30 U4 O22 118.9(2) 1_655 4_665
O32 U4 O21 89.2(3) . 4_665
O31 U4 O21 89.4(3) . 4_665
O25 U4 O21 173.0(3) . 4_665
O29 U4 O21 118.9(2) 1_655 4_665
O26 U4 O21 119.9(3) . 4_665
O30 U4 O21 66.3(2) 1_655 4_665
O22 U4 O21 52.6(2) 4_665 4_665
O32 U4 C30 89.9(4) . .
O31 U4 C30 91.0(3) . .
O25 U4 C30 26.4(3) . .
O29 U4 C30 94.5(3) 1_655 .
O26 U4 C30 26.8(3) . .
O30 U4 C30 147.0(3) 1_655 .
O22 U4 C30 94.1(3) 4_665 .
O21 U4 C30 146.6(3) 4_665 .
O32 U4 C36 93.3(4) . 1_655
O31 U4 C36 87.3(4) . 1_655
O25 U4 C36 94.5(3) . 1_655
O29 U4 C36 26.4(3) 1_655 1_655
O26 U4 C36 147.5(3) . 1_655
O30 U4 C36 26.5(3) 1_655 1_655
O22 U4 C36 144.5(3) 4_665 1_655
O21 U4 C36 92.5(3) 4_665 1_655
C30 U4 C36 120.8(3) . 1_655
O32 U4 C24 90.3(3) . 4_665
O31 U4 C24 88.2(4) . 4_665
O25 U4 C24 146.3(3) . 4_665
O29 U4 C24 145.4(3) 1_655 4_665
O26 U4 C24 93.2(3) . 4_665
O30 U4 C24 93.0(3) 1_655 4_665
O22 U4 C24 25.9(3) 4_665 4_665
O21 U4 C24 26.7(3) 4_665 4_665
C30 U4 C24 120.0(3) . 4_665
C36 U4 C24 119.0(3) 1_655 4_665
O32 U4 Na1 72.9(3) . 3_766
O31 U4 Na1 106.2(3) . 3_766
O25 U4 Na1 149.8(2) . 3_766
O29 U4 Na1 87.20(18) 1_655 3_766
O26 U4 Na1 148.21(19) . 3_766
O30 U4 Na1 36.63(19) 1_655 3_766
O22 U4 Na1 86.22(17) 4_665 3_766
O21 U4 Na1 36.08(19) 4_665 3_766
C30 U4 Na1 162.8(2) . 3_766
C36 U4 Na1 62.4(2) 1_655 3_766
C24 U4 Na1 61.0(2) 4_665 3_766
O28 Na1 O21 149.3(3) . 2_656
O28 Na1 O30 134.5(3) . 3_666
O21 Na1 O30 70.8(3) 2_656 3_666
O28 Na1 O1W 82.8(3) . .
O21 Na1 O1W 84.1(3) 2_656 .
O30 Na1 O1W 83.1(3) 3_666 .
O28 Na1 O24 69.0(3) . .
O21 Na1 O24 92.9(3) 2_656 .
O30 Na1 O24 153.1(3) 3_666 .
O1W Na1 O24 117.3(3) . .
O28 Na1 O1 80.0(3) . 3_666
O21 Na1 O1 125.2(3) 2_656 3_666
O30 Na1 O1 85.4(3) 3_666 3_666
O1W Na1 O1 142.2(4) . 3_666
O24 Na1 O1 87.3(3) . 3_666
O28 Na1 U4 171.4(3) . 3_766
O21 Na1 U4 39.24(19) 2_656 3_766
O30 Na1 U4 38.5(2) 3_666 3_766
O1W Na1 U4 99.4(2) . 3_766
O24 Na1 U4 116.5(2) . 3_766
O1 Na1 U4 93.44(19) 3_666 3_766
O28 Na1 U3 34.0(2) . .
O21 Na1 U3 120.6(2) 2_656 .
O30 Na1 U3 168.3(2) 3_666 .
O1W Na1 U3 94.9(2) . .
O24 Na1 U3 36.35(16) . .
O1 Na1 U3 89.28(19) 3_666 .
U4 Na1 U3 152.59(12) 3_766 .
O2WA Na2 O17 159.0(5) . .
O2WA Na2 O4 101.4(4) . 3_666
O17 Na2 O4 94.5(3) . 3_666
O2WA Na2 O3W 102.9(4) . .
O17 Na2 O3W 81.7(3) . .
O4 Na2 O3W 116.5(3) 3_666 .
O2WA Na2 O7 98.9(4) . 3_666
O17 Na2 O7 74.6(3) . 3_666
O4 Na2 O7 67.2(2) 3_666 3_666
O3W Na2 O7 156.3(3) . 3_666
O17 Na2 O2WB 165.0(7) . .
O4 Na2 O2WB 71.8(7) 3_666 .
O3W Na2 O2WB 98.7(5) . .
O7 Na2 O2WB 104.5(5) 3_666 .
O2WA Na2 U3 166.4(4) . .
O17 Na2 U3 9.4(2) . .
O4 Na2 U3 91.2(2) 3_666 .
O3W Na2 U3 75.2(2) . .
O7 Na2 U3 81.4(2) 3_666 .
O2WB Na2 U3 157.5(7) . .
O2WA Na2 U1 99.7(3) . 3_666
O17 Na2 U1 86.0(2) . 3_666
O4 Na2 U1 33.26(17) 3_666 3_666
O3W Na2 U1 146.1(2) . 3_666
O7 Na2 U1 34.09(16) 3_666 3_666
O2WB Na2 U1 85.5(5) . 3_666
U3 Na2 U1 88.09(8) . 3_666
O9 Na3 O5W 92.7(4) 4_676 .
O9 Na3 O4W 94.7(3) 4_676 .
O5W Na3 O4W 168.2(5) . .
O9 Na3 O27 135.9(3) 4_676 .
O5W Na3 O27 88.0(4) . .
O4W Na3 O27 93.0(3) . .
O9 Na3 O13 68.2(3) 4_676 .
O5W Na3 O13 81.6(3) . .
O4W Na3 O13 92.6(3) . .
O27 Na3 O13 154.5(3) . .
O9 Na3 S6 160.9(3) 4_676 .
O5W Na3 S6 82.0(4) . .
O4W Na3 S6 88.0(2) . .
O27 Na3 S6 62.5(2) . .
O13 Na3 S6 92.9(2) . .
O9 Na3 U2 37.54(18) 4_676 .
O5W Na3 U2 103.8(3) . .
O4W Na3 U2 77.1(2) . .
O27 Na3 U2 165.9(3) . .
O13 Na3 U2 38.04(17) . .
S6 Na3 U2 126.04(14) . .
C2 S1 C5 90.5(5) . .
C8 S2 C11 90.7(5) . .
C17 S3 C14 91.0(5) . .
C26 S5 C29 90.3(5) . .
C23 S4 C20 91.6(5) . .
C35 S6 C32 91.4(5) . .
C35 S6 Na3 171.8(5) . .
C32 S6 Na3 91.2(4) . .
U1 O1 Na1 172.9(4) . 3_666
C1 O3 U1 94.7(6) . .
C1 O4 Na2 149.3(6) . 3_666
C1 O4 U1 94.3(6) . .
Na2 O4 U1 115.2(3) 3_666 .
C6 O5 U2 93.8(6) . 4_675
C6 O6 U2 94.0(6) . 4_675
C6 O6 Na4 124.1(6) . .
U2 O6 Na4 113.6(3) 4_675 .
C7 O7 U1 94.5(6) . .
C7 O7 Na2 153.8(6) . 3_666
U1 O7 Na2 111.7(3) . 3_666
C7 O8 U1 94.9(6) . .
C12 O9 Na3 144.4(7) . 4_575
C12 O9 U2 93.7(6) . 4_575
Na3 O9 U2 107.9(3) 4_575 4_575
C12 O10 U2 94.2(6) . 4_575
C13 O11 U1 93.8(5) . .
C13 O12 U1 94.1(6) . .
C18 O13 Na3 151.1(7) . .
C18 O13 U2 93.6(5) . .
Na3 O13 U2 104.2(3) . .
C18 O14 U2 94.6(6) . .
U3 O17 Na2 158.4(5) . .
C19 O19 U3 93.1(6) . .
C19 O20 U3 93.7(6) . .
C24 O21 Na1 148.7(7) . 2_646
C24 O21 U4 92.7(6) . 4_566
Na1 O21 U4 104.7(3) 2_646 4_566
C24 O22 U4 94.5(7) . 4_566
C25 O23 U3 95.3(6) . .
C25 O24 Na1 155.4(7) . .
C25 O24 U3 91.7(6) . .
Na1 O24 U3 108.4(3) . .
C30 O25 U4 93.6(6) . .
C30 O26 U4 91.3(7) . .
C31 O27 Na3 131.4(7) . .
C31 O27 U3 92.4(6) . .
Na3 O27 U3 125.8(3) . .
C31 O28 Na1 147.9(7) . .
C31 O28 U3 95.6(6) . .
Na1 O28 U3 114.3(3) . .
C36 O29 U4 93.0(7) . 1_455
C36 O30 Na1 155.8(8) . 3_666
C36 O30 U4 92.0(7) . 1_455
Na1 O30 U4 104.8(3) 3_666 1_455
Na2 O3W Na4 122.0(3) . 3_666
Na3 O5W Na4 107.5(4) . 3_676
O6 Na4 O3W 95.2(3) . 3_666
O6 Na4 O5W 117.8(4) . 3_676
O3W Na4 O5W 87.0(3) 3_666 3_676
O4 C1 O3 119.0(9) . .
O4 C1 C2 120.7(9) . .
O3 C1 C2 120.3(9) . .
O4 C1 U1 59.9(5) . .
O3 C1 U1 59.0(5) . .
C2 C1 U1 178.2(8) . .
C3 C2 C1 126.1(9) . .
C3 C2 S1 113.5(7) . .
C1 C2 S1 120.3(7) . .
C2 C3 C4 111.9(9) . .
C2 C3 H8 124.0 . .
C4 C3 H8 124.0 . .
C5 C4 C3 110.7(9) . .
C5 C4 H9 124.7 . .
C3 C4 H9 124.7 . .
C4 C5 C6 127.5(9) . .
C4 C5 S1 113.3(7) . .
C6 C5 S1 119.2(7) . .
O5 C6 O6 118.8(9) . .
O5 C6 C5 121.3(9) . .
O6 C6 C5 119.8(9) . .
O5 C6 U2 59.6(5) . 4_675
O6 C6 U2 59.2(5) . 4_675
C5 C6 U2 178.3(7) . 4_675
O7 C7 O8 117.1(10) . .
O7 C7 C8 123.6(9) . .
O8 C7 C8 119.2(10) . .
O7 C7 U1 59.6(5) . .
O8 C7 U1 58.2(5) . .
C8 C7 U1 170.2(8) . .
C9 C8 C7 127.9(10) . .
C9 C8 S2 112.2(8) . .
C7 C8 S2 119.8(8) . .
C10 C9 C8 112.8(9) . .
C10 C9 H3 123.6 . .
C8 C9 H3 123.6 . .
C9 C10 C11 112.1(9) . .
C9 C10 H2 123.9 . .
C11 C10 H2 123.9 . .
C10 C11 C12 128.4(9) . .
C10 C11 S2 112.2(7) . .
C12 C11 S2 119.3(8) . .
O9 C12 O10 119.5(10) . .
O9 C12 C11 120.8(9) . .
O10 C12 C11 119.7(9) . .
O9 C12 U2 60.1(5) . 4_575
O10 C12 U2 59.5(5) . 4_575
C11 C12 U2 176.2(7) . 4_575
O12 C13 O11 119.1(8) . .
O12 C13 C14 119.6(9) . .
O11 C13 C14 121.3(9) . .
O12 C13 U1 59.5(5) . .
O11 C13 U1 59.7(5) . .
C14 C13 U1 175.6(8) . .
C15 C14 C13 126.0(9) . .
C15 C14 S3 113.4(7) . .
C13 C14 S3 120.5(7) . .
C14 C15 C16 110.5(9) . .
C14 C15 H13 124.8 . .
C16 C15 H13 124.8 . .
C17 C16 C15 112.7(9) . .
C17 C16 H14 123.7 . .
C15 C16 H14 123.7 . .
C16 C17 C18 126.9(9) . .
C16 C17 S3 112.4(7) . .
C18 C17 S3 120.7(8) . .
O14 C18 O13 118.2(9) . .
O14 C18 C17 121.2(9) . .
O13 C18 C17 120.5(8) . .
O14 C18 U2 58.8(5) . .
O13 C18 U2 59.7(5) . .
C17 C18 U2 172.0(7) . .
O20 C19 O19 119.7(9) . .
O20 C19 C20 119.7(10) . .
O19 C19 C20 120.7(9) . .
O20 C19 U3 59.6(5) . .
O19 C19 U3 60.1(5) . .
C20 C19 U3 178.5(8) . .
C21 C20 C19 128.7(10) . .
C21 C20 S4 109.9(7) . .
C19 C20 S4 121.3(8) . .
C22 C21 C20 113.4(10) . .
C22 C21 H27 123.3 . .
C20 C21 H27 123.3 . .
C23 C22 C21 112.7(9) . .
C23 C22 H26 123.7 . .
C21 C22 H26 123.7 . .
C22 C23 C24 126.5(9) . .
C22 C23 S4 112.4(7) . .
C24 C23 S4 121.0(8) . .
O22 C24 O21 120.1(11) . .
O22 C24 C23 119.9(10) . .
O21 C24 C23 120.0(9) . .
O22 C24 U4 59.6(6) . 4_566
O21 C24 U4 60.6(5) . 4_566
C23 C24 U4 178.0(8) . 4_566
O23 C25 O24 120.2(9) . .
O23 C25 C26 120.1(10) . .
O24 C25 C26 119.7(9) . .
O23 C25 U3 58.8(5) . .
O24 C25 U3 61.4(5) . .
C26 C25 U3 176.3(8) . .
C27 C26 C25 126.8(9) . .
C27 C26 S5 112.3(7) . .
C25 C26 S5 120.9(7) . .
C26 C27 C28 112.4(9) . .
C26 C27 H20 123.8 . .
C28 C27 H20 123.8 . .
C29 C28 C27 112.4(9) . .
C29 C28 H21 123.8 . .
C27 C28 H21 123.8 . .
C28 C29 C30 127.9(9) . .
C28 C29 S5 112.7(7) . .
C30 C29 S5 119.4(8) . .
O25 C30 O26 121.9(10) . .
O25 C30 C29 117.3(10) . .
O26 C30 C29 120.8(10) . .
O25 C30 U4 60.0(5) . .
O26 C30 U4 61.9(6) . .
C29 C30 U4 175.9(8) . .
O27 C31 O28 119.2(10) . .
O27 C31 C32 121.3(9) . .
O28 C31 C32 119.4(9) . .
O27 C31 U3 61.2(5) . .
O28 C31 U3 58.2(5) . .
C32 C31 U3 172.2(8) . .
C33 C32 C31 128.1(10) . .
C33 C32 S6 109.6(9) . .
C31 C32 S6 122.1(8) . .
C32 C33 C34 111.7(11) . .
C32 C33 H32 124.1 . .
C34 C33 H32 124.1 . .
C35 C34 C33 114.2(12) . .
C35 C34 H31 122.9 . .
C33 C34 H31 122.9 . .
C34 C35 C36 127.4(11) . .
C34 C35 S6 112.7(10) . .
C36 C35 S6 119.4(7) . .
O29 C36 O30 121.3(11) . .
O29 C36 C35 118.4(10) . .
O30 C36 C35 120.1(9) . .
O29 C36 U4 60.6(6) . 1_455
O30 C36 U4 61.5(6) . 1_455
C35 C36 U4 167.5(9) . 1_455

loop_
_geom_bond_atom_site_label_1
_geom_bond_atom_site_label_2
_geom_bond_distance
_geom_bond_site_symmetry_2
U1 O2 1.786(7) .
U1 O1 1.792(7) .
U1 O8 2.444(7) .
U1 O12 2.446(7) .
U1 O11 2.448(7) .
U1 O3 2.471(7) .
U1 O7 2.479(6) .
U1 O4 2.491(6) .
U1 C13 2.830(9) .
U1 C7 2.866(11) .
U1 C1 2.871(10) .
U1 Na2 4.110(4) 3_666
U2 O16 1.777(7) .
U2 O15 1.785(7) .
U2 O14 2.445(7) .
U2 O13 2.466(7) .
U2 O6 2.466(6) 4_576
U2 O10 2.472(7) 4_676
U2 O5 2.476(6) 4_576
U2 O9 2.484(7) 4_676
U2 C18 2.850(10) .
U2 C12 2.860(11) 4_676
U2 C6 2.865(10) 4_576
U2 Na3 3.880(4) .
U3 O18 1.776(8) .
U3 O17 1.801(8) .
U3 O23 2.434(7) .
U3 O28 2.443(7) .
U3 O20 2.445(7) .
U3 O19 2.457(7) .
U3 O24 2.489(6) .
U3 O27 2.510(7) .
U3 C25 2.833(10) .
U3 C19 2.829(10) .
U3 C31 2.861(11) .
U3 Na1 3.984(4) .
U4 O32 1.773(8) .
U4 O31 1.783(8) .
U4 O25 2.424(7) .
U4 O29 2.454(8) 1_655
U4 O26 2.466(8) .
U4 O30 2.473(8) 1_655
U4 O22 2.487(8) 4_665
U4 O21 2.508(7) 4_665
U4 C30 2.794(10) .
U4 C36 2.813(13) 1_655
U4 C24 2.876(12) 4_665
U4 Na1 3.836(4) 3_766
Na1 O28 2.297(8) .
Na1 O21 2.335(9) 2_656
Na1 O30 2.367(8) 3_666
Na1 O1W 2.411(11) .
Na1 O24 2.422(8) .
Na1 O1 2.457(8) 3_666
Na1 U4 3.836(4) 3_766
Na2 O2WA 2.285(14) .
Na2 O17 2.313(9) .
Na2 O4 2.376(8) 3_666
Na2 O3W 2.424(8) .
Na2 O7 2.488(8) 3_666
Na2 O2WB 2.61(3) .
Na2 U1 4.110(4) 3_666
Na3 O9 2.312(9) 4_676
Na3 O5W 2.321(12) .
Na3 O4W 2.343(9) .
Na3 O27 2.352(8) .
Na3 O13 2.452(8) .
Na3 S6 3.317(5) .
S1 C2 1.700(9) .
S1 C5 1.719(10) .
S2 C8 1.703(10) .
S2 C11 1.713(10) .
S3 C17 1.696(9) .
S3 C14 1.699(10) .
S5 C26 1.720(10) .
S5 C29 1.736(10) .
S4 C23 1.718(9) .
S4 C20 1.727(11) .
S6 C35 1.699(12) .
S6 C32 1.735(11) .
O1 Na1 2.457(8) 3_666
O3 C1 1.276(12) .
O4 C1 1.254(12) .
O4 Na2 2.376(8) 3_666
O5 C6 1.287(12) .
O5 U2 2.476(6) 4_675
O6 C6 1.296(12) .
O6 U2 2.466(6) 4_675
O6 Na4 2.883(11) .
O7 C7 1.258(13) .
O7 Na2 2.488(8) 3_666
O8 C7 1.304(12) .
O9 C12 1.266(13) .
O9 Na3 2.312(9) 4_575
O9 U2 2.484(7) 4_575
O10 C12 1.271(12) .
O10 U2 2.472(7) 4_575
O11 C13 1.265(12) .
O12 C13 1.257(11) .
O13 C18 1.282(12) .
O14 C18 1.283(11) .
O19 C19 1.275(13) .
O20 C19 1.274(13) .
O21 C24 1.292(13) .
O21 Na1 2.335(8) 2_646
O21 U4 2.509(7) 4_566
O22 C24 1.262(12) .
O22 U4 2.488(8) 4_566
O23 C25 1.241(12) .
O24 C25 1.283(13) .
O25 C30 1.244(13) .
O26 C30 1.259(13) .
O27 C31 1.270(12) .
O28 C31 1.270(12) .
O29 C36 1.251(12) .
O29 U4 2.454(8) 1_455
O30 C36 1.257(14) .
O30 Na1 2.367(8) 3_666
O30 U4 2.473(8) 1_455
O3W Na4 2.922(11) 3_666
O5W Na4 2.994(14) 3_676
Na4 O3W 2.922(11) 3_666
Na4 O5W 2.994(14) 3_676
C1 C2 1.472(14) .
C2 C3 1.361(14) .
C3 C4 1.436(13) .
C3 H8 0.9500 .
C4 C5 1.368(14) .
C4 H9 0.9500 .
C5 C6 1.457(13) .
C6 U2 2.865(10) 4_675
C7 C8 1.445(15) .
C8 C9 1.386(15) .
C9 C10 1.372(14) .
C9 H3 0.9500 .
C10 C11 1.386(14) .
C10 H2 0.9500 .
C11 C12 1.471(14) .
C12 U2 2.861(11) 4_575
C13 C14 1.491(12) .
C14 C15 1.361(13) .
C15 C16 1.423(14) .
C15 H13 0.9500 .
C16 C17 1.357(15) .
C16 H14 0.9500 .
C17 C18 1.471(14) .
C19 C20 1.445(13) .
C20 C21 1.411(13) .
C21 C22 1.381(14) .
C21 H27 0.9500 .
C22 C23 1.368(15) .
C22 H26 0.9500 .
C23 C24 1.469(15) .
C24 U4 2.876(12) 4_566
C25 C26 1.479(14) .
C26 C27 1.376(14) .
C27 C28 1.411(13) .
C27 H20 0.9500 .
C28 C29 1.355(14) .
C28 H21 0.9500 .
C29 C30 1.492(13) .
C31 C32 1.436(16) .
C32 C33 1.395(16) .
C33 C34 1.398(18) .
C33 H32 0.9500 .
C34 C35 1.315(16) .
C34 H31 0.9500 .
C35 C36 1.538(17) .
C36 U4 2.813(13) 1_455

loop_
_geom_torsion_atom_site_label_1
_geom_torsion_atom_site_label_2
_geom_torsion_atom_site_label_3
_geom_torsion_atom_site_label_4
_geom_torsion
_geom_torsion_site_symmetry_1
_geom_torsion_site_symmetry_4
O23 U3 O17 Na2 176.5(12) . .
O28 U3 O17 Na2 -65.2(12) . .
O20 U3 O17 Na2 53.2(12) . .
O19 U3 O17 Na2 106.7(12) . .
O24 U3 O17 Na2 -131.0(13) . .
O27 U3 O17 Na2 -13.0(13) . .
C25 U3 O17 Na2 -157.8(13) . .
C19 U3 O17 Na2 80.0(13) . .
C31 U3 O17 Na2 -39.0(12) . .
Na1 U3 O17 Na2 -96.4(12) . .
Na2 O4 C1 O3 164.2(9) 3_666 .
U1 O4 C1 O3 0.0(11) . .
Na2 O4 C1 C2 -18(2) 3_666 .
U1 O4 C1 C2 178.1(9) . .
Na2 O4 C1 U1 164.2(14) 3_666 .
U1 O3 C1 O4 0.0(11) . .
U1 O3 C1 C2 -178.1(9) . .
O4 C1 C2 C3 178.9(11) . .
O3 C1 C2 C3 -3.0(18) . .
O4 C1 C2 S1 -4.0(15) . .
O3 C1 C2 S1 174.1(8) . .
C5 S1 C2 C3 -0.1(9) . .
C5 S1 C2 C1 -177.5(9) . .
C1 C2 C3 C4 179.0(10) . .
S1 C2 C3 C4 1.7(13) . .
C2 C3 C4 C5 -2.9(14) . .
C3 C4 C5 C6 -176.3(10) . .
C3 C4 C5 S1 2.9(12) . .
C2 S1 C5 C4 -1.7(9) . .
C2 S1 C5 C6 177.6(9) . .
U2 O5 C6 O6 1.2(9) 4_675 .
U2 O5 C6 C5 178.3(8) 4_675 .
U2 O6 C6 O5 -1.2(9) 4_675 .
Na4 O6 C6 O5 -123.4(8) . .
U2 O6 C6 C5 -178.4(8) 4_675 .
Na4 O6 C6 C5 59.5(11) . .
Na4 O6 C6 U2 -122.1(6) . 4_675
C4 C5 C6 O5 -5.2(17) . .
S1 C5 C6 O5 175.7(8) . .
C4 C5 C6 O6 171.9(10) . .
S1 C5 C6 O6 -7.3(13) . .
U1 O7 C7 O8 9.0(10) . .
Na2 O7 C7 O8 -174.8(10) 3_666 .
U1 O7 C7 C8 -169.1(10) . .
Na2 O7 C7 C8 7(2) 3_666 .
Na2 O7 C7 U1 176.3(17) 3_666 .
U1 O8 C7 O7 -9.1(10) . .
U1 O8 C7 C8 169.0(9) . .
O7 C7 C8 C9 14.2(18) . .
O8 C7 C8 C9 -163.9(11) . .
O7 C7 C8 S2 -170.3(9) . .
O8 C7 C8 S2 11.7(15) . .
C11 S2 C8 C9 0.2(8) . .
C11 S2 C8 C7 -176.0(9) . .
C7 C8 C9 C10 175.6(10) . .
S2 C8 C9 C10 -0.2(12) . .
C8 C9 C10 C11 0.1(13) . .
C9 C10 C11 C12 176.7(10) . .
C9 C10 C11 S2 0.0(11) . .
C8 S2 C11 C10 -0.1(8) . .
C8 S2 C11 C12 -177.2(8) . .
Na3 O9 C12 O10 124.9(10) 4_575 .
U2 O9 C12 O10 -3.4(10) 4_575 .
Na3 O9 C12 C11 -55.9(16) 4_575 .
U2 O9 C12 C11 175.7(8) 4_575 .
Na3 O9 C12 U2 128.4(11) 4_575 4_575
U2 O10 C12 O9 3.5(10) 4_575 .
U2 O10 C12 C11 -175.7(8) 4_575 .
C10 C11 C12 O9 -1.2(16) . .
S2 C11 C12 O9 175.3(8) . .
C10 C11 C12 O10 177.9(10) . .
S2 C11 C12 O10 -5.6(13) . .
U1 O12 C13 O11 -4.0(11) . .
U1 O12 C13 C14 175.1(9) . .
U1 O11 C13 O12 4.0(11) . .
U1 O11 C13 C14 -175.1(9) . .
O12 C13 C14 C15 -169.1(11) . .
O11 C13 C14 C15 9.9(18) . .
O12 C13 C14 S3 7.6(15) . .
O11 C13 C14 S3 -173.4(9) . .
C17 S3 C14 C15 -0.4(9) . .
C17 S3 C14 C13 -177.5(9) . .
C13 C14 C15 C16 176.9(10) . .
S3 C14 C15 C16 0.1(13) . .
C14 C15 C16 C17 0.5(15) . .
C15 C16 C17 C18 179.4(10) . .
C15 C16 C17 S3 -0.8(13) . .
C14 S3 C17 C16 0.7(9) . .
C14 S3 C17 C18 -179.5(9) . .
U2 O14 C18 O13 6.3(10) . .
U2 O14 C18 C17 -170.7(9) . .
Na3 O13 C18 O14 122.3(12) . .
U2 O13 C18 O14 -6.2(10) . .
Na3 O13 C18 C17 -60.7(18) . .
U2 O13 C18 C17 170.8(9) . .
Na3 O13 C18 U2 128.5(14) . .
C16 C17 C18 O14 -13.8(17) . .
S3 C17 C18 O14 166.3(8) . .
C16 C17 C18 O13 169.2(10) . .
S3 C17 C18 O13 -10.6(14) . .
U3 O20 C19 O19 1.9(10) . .
U3 O20 C19 C20 -178.5(8) . .
U3 O19 C19 O20 -1.9(10) . .
U3 O19 C19 C20 178.5(8) . .
O20 C19 C20 C21 -4.7(17) . .
O19 C19 C20 C21 174.9(10) . .
O20 C19 C20 S4 178.5(8) . .
O19 C19 C20 S4 -1.9(14) . .
C23 S4 C20 C21 -1.0(8) . .
C23 S4 C20 C19 176.3(9) . .
C19 C20 C21 C22 -174.8(10) . .
S4 C20 C21 C22 2.2(12) . .
C20 C21 C22 C23 -2.6(14) . .
C21 C22 C23 C24 -177.0(10) . .
C21 C22 C23 S4 1.7(12) . .
C20 S4 C23 C22 -0.4(9) . .
C20 S4 C23 C24 178.5(9) . .
U4 O22 C24 O21 -2.9(11) 4_566 .
U4 O22 C24 C23 177.7(9) 4_566 .
Na1 O21 C24 O22 127.4(12) 2_646 .
U4 O21 C24 O22 2.9(11) 4_566 .
Na1 O21 C24 C23 -53.2(19) 2_646 .
U4 O21 C24 C23 -177.8(9) 4_566 .
Na1 O21 C24 U4 124.5(14) 2_646 4_566
C22 C23 C24 O22 -14.4(18) . .
S4 C23 C24 O22 167.0(9) . .
C22 C23 C24 O21 166.3(11) . .
S4 C23 C24 O21 -12.4(15) . .
U3 O23 C25 O24 2.0(10) . .
U3 O23 C25 C26 -175.9(8) . .
Na1 O24 C25 O23 143.6(12) . .
U3 O24 C25 O23 -1.9(10) . .
Na1 O24 C25 C26 -38(2) . .
U3 O24 C25 C26 176.0(8) . .
Na1 O24 C25 U3 145.5(16) . .
O23 C25 C26 C27 -14.3(17) . .
O24 C25 C26 C27 167.8(10) . .
O23 C25 C26 S5 164.6(8) . .
O24 C25 C26 S5 -13.3(14) . .
C29 S5 C26 C27 -0.2(9) . .
C29 S5 C26 C25 -179.3(9) . .
C25 C26 C27 C28 -179.8(10) . .
S5 C26 C27 C28 1.2(12) . .
C26 C27 C28 C29 -1.9(14) . .
C27 C28 C29 C30 -176.5(10) . .
C27 C28 C29 S5 1.7(12) . .
C26 S5 C29 C28 -0.8(8) . .
C26 S5 C29 C30 177.5(8) . .
U4 O25 C30 O26 2.7(11) . .
U4 O25 C30 C29 -176.5(8) . .
U4 O26 C30 O25 -2.6(11) . .
U4 O26 C30 C29 176.5(9) . .
C28 C29 C30 O25 -12.7(16) . .
S5 C29 C30 O25 169.2(8) . .
C28 C29 C30 O26 168.1(11) . .
S5 C29 C30 O26 -9.9(14) . .
Na3 O27 C31 O28 139.3(8) . .
U3 O27 C31 O28 -5.6(11) . .
Na3 O27 C31 C32 -43.6(15) . .
U3 O27 C31 C32 171.5(10) . .
Na3 O27 C31 U3 144.9(9) . .
Na1 O28 C31 O27 -153.4(10) . .
U3 O28 C31 O27 5.8(11) . .
Na1 O28 C31 C32 29(2) . .
U3 O28 C31 C32 -171.4(9) . .
Na1 O28 C31 U3 -159.2(15) . .
O27 C31 C32 C33 -161.2(13) . .
O28 C31 C32 C33 16(2) . .
O27 C31 C32 S6 12.5(16) . .
O28 C31 C32 S6 -170.3(9) . .
C35 S6 C32 C33 -3.9(10) . .
Na3 S6 C32 C33 -176.2(9) . .
C35 S6 C32 C31 -178.7(11) . .
Na3 S6 C32 C31 9.0(10) . .
C31 C32 C33 C34 175.5(12) . .
S6 C32 C33 C34 1.1(15) . .
C32 C33 C34 C35 3.4(17) . .
C33 C34 C35 C36 -178.2(12) . .
C33 C34 C35 S6 -6.6(15) . .
C32 S6 C35 C34 6.1(11) . .
C32 S6 C35 C36 178.4(10) . .
U4 O29 C36 O30 9.7(13) 1_455 .
U4 O29 C36 C35 -165.8(10) 1_455 .
Na1 O30 C36 O29 125.0(17) 3_666 .
U4 O30 C36 O29 -9.7(13) 1_455 .
Na1 O30 C36 C35 -60(2) 3_666 .
U4 O30 C36 C35 165.8(10) 1_455 .
Na1 O30 C36 U4 135(2) 3_666 1_455
C34 C35 C36 O29 169.6(13) . .
S6 C35 C36 O29 -1.6(16) . .
C34 C35 C36 O30 -6(2) . .
S6 C35 C36 O30 -177.1(10) . .
C34 C35 C36 U4 88(4) . 1_455
S6 C35 C36 U4 -83(4) . 1_455
